data_7122704
loop_
_publ_author_name
'Han, Jianwei'
'Zhang, Yanxia'
'Wu, Xin-Yan'
'Wong, Henry N. C.'

_publ_section_title
;
 Chiral Iminophosphorane Catalyzed Asymmetric Sulfenylation of
 4-Substituted Pyrazolones
;
_journal_name_full 'Chemical Communications'
_journal_paper_doi 10.1039/C8CC09049A
_journal_year 2018
_chemical_absolute_configuration ad
_chemical_formula_sum 'C24 H22 N2 O S'
_chemical_formula_weight 386.49
_chemical_name_systematic
; 
 ? 
;
_space_group_crystal_system monoclinic
_space_group_IT_number 4
_space_group_name_Hall 'P 2yb'
_space_group_name_H-M_alt 'P 1 21 1'
_symmetry_space_group_name_Hall 'P 2yb'
_symmetry_space_group_name_H-M 'P 1 21 1'
_atom_sites_solution_hydrogens geom
_audit_creation_method SHELXL-2013
_audit_update_record
;
2018-11-11 deposited with the CCDC.
2018-12-05 downloaded from the CCDC.
;
_cell_angle_alpha 90
_cell_angle_beta 91.0273(13)
_cell_angle_gamma 90
_cell_formula_units_Z 2
_cell_length_a 11.4030(5)
_cell_length_b 7.0095(3)
_cell_length_c 12.9123(6)
_cell_measurement_reflns_used 9900
_cell_measurement_temperature 296(2)
_cell_measurement_theta_max 54.309
_cell_measurement_theta_min 4.704
_cell_volume 1031.91(8)
_computing_cell_refinement 'Bruker SAINT'
_computing_data_collection 'Bruker APEX2'
_computing_data_reduction 'Bruker SAINT'
_computing_molecular_graphics 'Bruker SHELXTL'
_computing_publication_material 'Bruker SHELXTL'
_computing_structure_refinement 'SHELXL-2013 (Sheldrick, 2013)'
_computing_structure_solution 'SHELXS-97 (Sheldrick 2008)'
_diffrn_ambient_temperature 296(2)
_diffrn_measured_fraction_theta_full 0.996
_diffrn_measured_fraction_theta_max 0.996
_diffrn_measurement_device_type 'Bruker APEX-II CCD'
_diffrn_measurement_method '\f and \w scans'
_diffrn_radiation_type MoK\a
_diffrn_radiation_wavelength 0.71073
_diffrn_reflns_av_R_equivalents 0.0312
_diffrn_reflns_av_unetI/netI 0.0236
_diffrn_reflns_Laue_measured_fraction_full 0.996
_diffrn_reflns_Laue_measured_fraction_max 0.996
_diffrn_reflns_limit_h_max 13
_diffrn_reflns_limit_h_min -13
_diffrn_reflns_limit_k_max 8
_diffrn_reflns_limit_k_min -8
_diffrn_reflns_limit_l_max 15
_diffrn_reflns_limit_l_min -15
_diffrn_reflns_number 19690
_diffrn_reflns_point_group_measured_fraction_full 0.989
_diffrn_reflns_point_group_measured_fraction_max 0.989
_diffrn_reflns_theta_full 25.242
_diffrn_reflns_theta_max 25.492
_diffrn_reflns_theta_min 3.156
_exptl_absorpt_coefficient_mu 0.173
_exptl_absorpt_correction_T_max 0.7456
_exptl_absorpt_correction_T_min 0.6543
_exptl_absorpt_correction_type multi-scan
_exptl_absorpt_process_details sadabs
_exptl_crystal_colour colorless
_exptl_crystal_density_diffrn 1.244
_exptl_crystal_description prismatic
_exptl_crystal_F_000 408
_exptl_crystal_size_max 0.200
_exptl_crystal_size_mid 0.170
_exptl_crystal_size_min 0.130
_refine_diff_density_max 0.128
_refine_diff_density_min -0.123
_refine_diff_density_rms 0.025
_refine_ls_abs_structure_details
; 
 Flack x determined using 1464 quotients [(I+)-(I-)]/[(I+)+(I-)] 
 (Parsons and Flack (2004), Acta Cryst. A60, s61). 
;
_refine_ls_abs_structure_Flack 0.00(2)
_refine_ls_extinction_coef 0.022(7)
_refine_ls_extinction_expression Fc^*^=kFc[1+0.001xFc^2^\l^3^/sin(2\q)]^-1/4^
_refine_ls_extinction_method SHELXL
_refine_ls_goodness_of_fit_ref 1.021
_refine_ls_hydrogen_treatment constr
_refine_ls_matrix_type full
_refine_ls_number_parameters 256
_refine_ls_number_reflns 3804
_refine_ls_number_restraints 1
_refine_ls_restrained_S_all 1.021
_refine_ls_R_factor_all 0.0355
_refine_ls_R_factor_gt 0.0307
_refine_ls_shift/su_max 0.002
_refine_ls_shift/su_mean 0.000
_refine_ls_structure_factor_coef Fsqd
_refine_ls_weighting_details 'w=1/[\s^2^(Fo^2^)+(0.0652P)^2^+0.0367P] where P=(Fo^2^+2Fc^2^)/3'
_refine_ls_weighting_scheme calc
_refine_ls_wR_factor_gt 0.0882
_refine_ls_wR_factor_ref 0.0945
_reflns_Friedel_coverage 0.826
_reflns_Friedel_fraction_full 0.981
_reflns_Friedel_fraction_max 0.981
_reflns_number_gt 3504
_reflns_number_total 3804
_reflns_threshold_expression 'I > 2\s(I)'
_cod_data_source_file c8cc09049a2.cif
_cod_data_source_block mo_d8v17287_0m
_cod_database_code 7122704
_shelx_space_group_comment
; 
The symmetry employed for this shelxl refinement is uniquely defined 
by the following loop, which should always be used as a source of 
symmetry information in preference to the above space-group names. 
They are only intended as comments. 
;
_shelx_estimated_absorpt_t_min 0.966
_shelx_estimated_absorpt_t_max 0.978
_shelxl_version_number 2013-4

loop_
_space_group_symop_operation_xyz
'x, y, z'
'-x, y+1/2, -z'

loop_
_atom_site_label
_atom_site_type_symbol
_atom_site_fract_x
_atom_site_fract_y
_atom_site_fract_z
_atom_site_U_iso_or_equiv
_atom_site_adp_type
_atom_site_occupancy
_atom_site_site_symmetry_order
_atom_site_calc_flag
_atom_site_refinement_flags_posn
_atom_site_refinement_flags_adp
S1 S 0.62280(5) 0.34529(10) 0.96863(4) 0.0514(2) Uani 1 1 d . .
N1 N 0.77106(16) 0.1953(3) 0.74649(15) 0.0435(5) Uani 1 1 d . .
N2 N 0.66728(16) 0.0857(3) 0.73788(15) 0.0438(5) Uani 1 1 d . .
O1 O 0.82720(16) 0.4896(3) 0.81026(15) 0.0571(5) Uani 1 1 d . .
C1 C 0.75469(19) 0.3654(4) 0.79472(17) 0.0436(5) Uani 1 1 d . .
C2 C 0.62617(19) 0.3645(4) 0.82606(16) 0.0417(5) Uani 1 1 d . .
C3 C 0.5843(2) 0.1813(4) 0.77914(18) 0.0414(5) Uani 1 1 d . .
C4 C 0.4627(2) 0.1036(4) 0.7824(2) 0.0557(7) Uani 1 1 d . .
H4A H 0.4132 0.1730 0.7347 0.083 Uiso 1 1 calc R U
H4B H 0.4332 0.1167 0.8511 0.083 Uiso 1 1 calc R U
H4C H 0.4635 -0.0288 0.7634 0.083 Uiso 1 1 calc R U
C5 C 0.5612(2) 0.5545(4) 0.8008(2) 0.0486(6) Uani 1 1 d . .
H5A H 0.5137 0.5879 0.8597 0.058 Uiso 1 1 calc R U
H5B H 0.6195 0.6541 0.7932 0.058 Uiso 1 1 calc R U
C6 C 0.4825(2) 0.5542(4) 0.70431(19) 0.0482(6) Uani 1 1 d . .
C7 C 0.3614(3) 0.5527(5) 0.7198(2) 0.0616(7) Uani 1 1 d . .
H7 H 0.3331 0.5528 0.7869 0.074 Uiso 1 1 calc R U
C8 C 0.2828(3) 0.5509(6) 0.6365(3) 0.0739(9) Uani 1 1 d . .
H8 H 0.2025 0.5502 0.6475 0.089 Uiso 1 1 calc R U
C9 C 0.3246(3) 0.5501(6) 0.5387(3) 0.0814(10) Uani 1 1 d . .
H9 H 0.2726 0.5466 0.4825 0.098 Uiso 1 1 calc R U
C10 C 0.4418(3) 0.5543(6) 0.5225(2) 0.0781(9) Uani 1 1 d . .
H10 H 0.4683 0.5553 0.4549 0.094 Uiso 1 1 calc R U
C11 C 0.5242(3) 0.5572(4) 0.6042(2) 0.0584(7) Uani 1 1 d . .
C12 C 0.6524(3) 0.5641(7) 0.5817(3) 0.0821(10) Uani 1 1 d . .
H12A H 0.6631 0.6070 0.5119 0.123 Uiso 1 1 calc R U
H12B H 0.6855 0.4390 0.5899 0.123 Uiso 1 1 calc R U
H12C H 0.6908 0.6506 0.6289 0.123 Uiso 1 1 calc R U
C13 C 0.8764(2) 0.1189(4) 0.7059(2) 0.0487(6) Uani 1 1 d . .
C14 C 0.9513(3) 0.2342(5) 0.6524(3) 0.0819(10) Uani 1 1 d . .
H14 H 0.9345 0.3629 0.6430 0.098 Uiso 1 1 calc R U
C15 C 1.0524(4) 0.1558(7) 0.6128(4) 0.1035(15) Uani 1 1 d . .
H15 H 1.1038 0.2328 0.5765 0.124 Uiso 1 1 calc R U
C16 C 1.0776(4) -0.0329(7) 0.6263(4) 0.1061(16) Uani 1 1 d . .
H16 H 1.1466 -0.0839 0.6007 0.127 Uiso 1 1 calc R U
C17 C 1.0003(3) -0.1465(7) 0.6777(4) 0.0998(13) Uani 1 1 d . .
H17 H 1.0163 -0.2758 0.6856 0.120 Uiso 1 1 calc R U
C18 C 0.8998(3) -0.0723(5) 0.7177(3) 0.0729(9) Uani 1 1 d . .
H18 H 0.8478 -0.1506 0.7525 0.087 Uiso 1 1 calc R U
C19 C 0.7286(2) 0.1679(4) 1.00039(18) 0.0454(6) Uani 1 1 d . .
C20 C 0.7043(3) -0.0237(4) 0.9887(2) 0.0537(6) Uani 1 1 d . .
H20 H 0.6334 -0.0619 0.9587 0.064 Uiso 1 1 calc R U
C21 C 0.7847(3) -0.1590(5) 1.0211(2) 0.0729(8) Uani 1 1 d . .
H21 H 0.7685 -0.2881 1.0123 0.087 Uiso 1 1 calc R U
C22 C 0.8895(3) -0.1020(6) 1.0668(3) 0.0739(9) Uani 1 1 d . .
H22 H 0.9436 -0.1929 1.0894 0.089 Uiso 1 1 calc R U
C23 C 0.9137(3) 0.0881(6) 1.0790(3) 0.0761(10) Uani 1 1 d . .
H23 H 0.9839 0.1258 1.1105 0.091 Uiso 1 1 calc R U
C24 C 0.8348(3) 0.2235(5) 1.0448(2) 0.0614(7) Uani 1 1 d . .
H24 H 0.8527 0.3524 1.0516 0.074 Uiso 1 1 calc R U

loop_
_atom_site_aniso_label
_atom_site_aniso_U_11
_atom_site_aniso_U_22
_atom_site_aniso_U_33
_atom_site_aniso_U_23
_atom_site_aniso_U_13
_atom_site_aniso_U_12
S1 0.0536(4) 0.0600(4) 0.0403(3) -0.0045(3) -0.0022(2) 0.0127(3)
N1 0.0402(10) 0.0388(10) 0.0517(11) -0.0038(9) 0.0020(8) 0.0002(9)
N2 0.0441(10) 0.0413(11) 0.0460(10) -0.0031(9) -0.0026(8) -0.0035(9)
O1 0.0499(10) 0.0506(11) 0.0707(12) -0.0092(9) -0.0052(8) -0.0082(9)
C1 0.0440(11) 0.0413(13) 0.0453(11) -0.0003(11) -0.0063(9) 0.0025(12)
C2 0.0425(11) 0.0431(12) 0.0392(10) -0.0029(11) -0.0034(8) 0.0027(11)
C3 0.0419(12) 0.0413(12) 0.0407(12) 0.0012(10) -0.0032(9) 0.0005(11)
C4 0.0467(14) 0.0527(16) 0.0674(17) 0.0000(13) -0.0027(12) -0.0052(12)
C5 0.0562(14) 0.0426(13) 0.0467(13) -0.0042(11) -0.0064(11) 0.0089(12)
C6 0.0573(14) 0.0384(12) 0.0487(13) -0.0002(11) -0.0058(10) 0.0082(12)
C7 0.0617(16) 0.0646(17) 0.0584(15) 0.0020(15) -0.0041(12) 0.0143(15)
C8 0.0589(17) 0.074(2) 0.088(2) 0.0032(19) -0.0139(15) 0.0151(17)
C9 0.092(2) 0.084(2) 0.067(2) -0.0006(18) -0.0283(18) 0.018(2)
C10 0.100(3) 0.084(2) 0.0501(16) 0.0088(16) -0.0112(16) 0.017(2)
C11 0.0681(17) 0.0535(15) 0.0535(15) 0.0079(13) 0.0012(12) 0.0077(14)
C12 0.079(2) 0.097(3) 0.0706(19) 0.021(2) 0.0123(16) 0.010(2)
C13 0.0436(12) 0.0519(15) 0.0509(13) -0.0020(11) 0.0047(10) 0.0022(11)
C14 0.074(2) 0.060(2) 0.112(3) 0.0051(19) 0.034(2) -0.0013(17)
C15 0.084(3) 0.082(3) 0.146(4) -0.002(3) 0.061(3) -0.007(2)
C16 0.076(2) 0.094(3) 0.150(4) -0.004(3) 0.053(3) 0.016(2)
C17 0.085(2) 0.068(2) 0.149(4) 0.006(3) 0.043(2) 0.028(2)
C18 0.0659(19) 0.0553(17) 0.098(2) 0.0094(16) 0.0228(18) 0.0101(15)
C19 0.0429(12) 0.0543(15) 0.0391(12) 0.0017(11) -0.0012(9) 0.0025(12)
C20 0.0510(14) 0.0566(16) 0.0533(14) 0.0007(13) -0.0048(11) -0.0006(13)
C21 0.091(2) 0.0541(17) 0.0740(18) 0.0033(18) -0.0001(16) 0.0110(19)
C22 0.0643(19) 0.082(3) 0.0748(19) 0.0120(17) -0.0059(14) 0.0247(18)
C23 0.0487(15) 0.093(3) 0.086(2) 0.014(2) -0.0200(14) 0.0005(17)
C24 0.0541(15) 0.0596(18) 0.0702(18) 0.0047(14) -0.0124(13) -0.0051(14)

loop_
_atom_type_symbol
_atom_type_description
_atom_type_scat_dispersion_real
_atom_type_scat_dispersion_imag
_atom_type_scat_source
C C 0.0033 0.0016 'International Tables Vol C Tables 4.2.6.8 and 6.1.1.4'
H H 0.0000 0.0000 'International Tables Vol C Tables 4.2.6.8 and 6.1.1.4'
N N 0.0061 0.0033 'International Tables Vol C Tables 4.2.6.8 and 6.1.1.4'
O O 0.0106 0.0060 'International Tables Vol C Tables 4.2.6.8 and 6.1.1.4'
S S 0.1246 0.1234 'International Tables Vol C Tables 4.2.6.8 and 6.1.1.4'

loop_
_geom_angle_atom_site_label_1
_geom_angle_atom_site_label_2
_geom_angle_atom_site_label_3
_geom_angle
C19 S1 C2 104.78(11)
C1 N1 N2 113.03(19)
C1 N1 C13 128.5(2)
N2 N1 C13 118.5(2)
C3 N2 N1 107.8(2)
O1 C1 N1 127.3(2)
O1 C1 C2 127.8(2)
N1 C1 C2 105.0(2)
C3 C2 C1 101.38(19)
C3 C2 C5 120.19(17)
C1 C2 C5 113.4(2)
C3 C2 S1 109.22(17)
C1 C2 S1 107.55(14)
C5 C2 S1 104.67(15)
N2 C3 C4 120.9(2)
N2 C3 C2 112.6(2)
C4 C3 C2 126.4(2)
C3 C4 H4A 109.5
C3 C4 H4B 109.5
H4A C4 H4B 109.5
C3 C4 H4C 109.5
H4A C4 H4C 109.5
H4B C4 H4C 109.5
C6 C5 C2 116.3(2)
C6 C5 H5A 108.2
C2 C5 H5A 108.2
C6 C5 H5B 108.2
C2 C5 H5B 108.2
H5A C5 H5B 107.4
C11 C6 C7 119.3(2)
C11 C6 C5 123.8(2)
C7 C6 C5 116.9(2)
C8 C7 C6 121.0(3)
C8 C7 H7 119.5
C6 C7 H7 119.5
C9 C8 C7 119.2(3)
C9 C8 H8 120.4
C7 C8 H8 120.4
C8 C9 C10 120.4(3)
C8 C9 H9 119.8
C10 C9 H9 119.8
C9 C10 C11 122.3(3)
C9 C10 H10 118.9
C11 C10 H10 118.9
C6 C11 C10 117.8(3)
C6 C11 C12 122.3(3)
C10 C11 C12 119.9(3)
C11 C12 H12A 109.5
C11 C12 H12B 109.5
H12A C12 H12B 109.5
C11 C12 H12C 109.5
H12A C12 H12C 109.5
H12B C12 H12C 109.5
C18 C13 C14 120.6(3)
C18 C13 N1 119.3(3)
C14 C13 N1 120.0(3)
C13 C14 C15 118.8(4)
C13 C14 H14 120.6
C15 C14 H14 120.6
C16 C15 C14 120.9(4)
C16 C15 H15 119.6
C14 C15 H15 119.6
C15 C16 C17 119.3(4)
C15 C16 H16 120.3
C17 C16 H16 120.3
C18 C17 C16 120.9(4)
C18 C17 H17 119.6
C16 C17 H17 119.6
C17 C18 C13 119.4(3)
C17 C18 H18 120.3
C13 C18 H18 120.3
C20 C19 C24 119.4(3)
C20 C19 S1 121.5(2)
C24 C19 S1 118.9(2)
C19 C20 C21 120.3(3)
C19 C20 H20 119.8
C21 C20 H20 119.8
C20 C21 C22 119.7(3)
C20 C21 H21 120.1
C22 C21 H21 120.1
C23 C22 C21 120.1(3)
C23 C22 H22 120.0
C21 C22 H22 120.0
C24 C23 C22 120.4(3)
C24 C23 H23 119.8
C22 C23 H23 119.8
C23 C24 C19 120.0(3)
C23 C24 H24 120.0
C19 C24 H24 120.0

loop_
_geom_bond_atom_site_label_1
_geom_bond_atom_site_label_2
_geom_bond_distance
S1 C19 1.776(3)
S1 C2 1.847(2)
N1 C1 1.360(3)
N1 N2 1.414(3)
N1 C13 1.423(3)
N2 C3 1.283(3)
O1 C1 1.215(3)
C1 C2 1.527(3)
C2 C3 1.494(4)
C2 C5 1.556(4)
C3 C4 1.491(3)
C4 H4A 0.9600
C4 H4B 0.9600
C4 H4C 0.9600
C5 C6 1.522(3)
C5 H5A 0.9700
C5 H5B 0.9700
C6 C11 1.385(4)
C6 C7 1.399(4)
C7 C8 1.388(4)
C7 H7 0.9300
C8 C9 1.357(5)
C8 H8 0.9300
C9 C10 1.356(5)
C9 H9 0.9300
C10 C11 1.400(4)
C10 H10 0.9300
C11 C12 1.496(4)
C12 H12A 0.9600
C12 H12B 0.9600
C12 H12C 0.9600
C13 C18 1.374(4)
C13 C14 1.372(4)
C14 C15 1.383(5)
C14 H14 0.9300
C15 C16 1.364(7)
C15 H15 0.9300
C16 C17 1.368(6)
C16 H16 0.9300
C17 C18 1.368(5)
C17 H17 0.9300
C18 H18 0.9300
C19 C20 1.379(4)
C19 C24 1.386(4)
C20 C21 1.379(4)
C20 H20 0.9300
C21 C22 1.382(5)
C21 H21 0.9300
C22 C23 1.370(6)
C22 H22 0.9300
C23 C24 1.375(5)
C23 H23 0.9300
C24 H24 0.9300

loop_
_geom_torsion_atom_site_label_1
_geom_torsion_atom_site_label_2
_geom_torsion_atom_site_label_3
_geom_torsion_atom_site_label_4
_geom_torsion
C1 N1 N2 C3 0.2(3)
C13 N1 N2 C3 -180.0(2)
N2 N1 C1 O1 -177.9(2)
C13 N1 C1 O1 2.3(4)
N2 N1 C1 C2 2.8(2)
C13 N1 C1 C2 -177.0(2)
O1 C1 C2 C3 176.5(2)
N1 C1 C2 C3 -4.2(2)
O1 C1 C2 C5 46.3(3)
N1 C1 C2 C5 -134.4(2)
O1 C1 C2 S1 -68.9(3)
N1 C1 C2 S1 110.35(18)
C19 S1 C2 C3 65.32(18)
C19 S1 C2 C1 -43.9(2)
C19 S1 C2 C5 -164.74(16)
N1 N2 C3 C4 180.0(2)
N1 N2 C3 C2 -3.3(3)
C1 C2 C3 N2 4.7(2)
C5 C2 C3 N2 130.5(2)
S1 C2 C3 N2 -108.6(2)
C1 C2 C3 C4 -178.7(2)
C5 C2 C3 C4 -52.9(3)
S1 C2 C3 C4 67.9(3)
C3 C2 C5 C6 -18.6(3)
C1 C2 C5 C6 101.4(3)
S1 C2 C5 C6 -141.7(2)
C2 C5 C6 C11 -73.8(3)
C2 C5 C6 C7 106.8(3)
C11 C6 C7 C8 1.1(5)
C5 C6 C7 C8 -179.5(3)
C6 C7 C8 C9 0.2(5)
C7 C8 C9 C10 -1.1(6)
C8 C9 C10 C11 0.8(6)
C7 C6 C11 C10 -1.4(4)
C5 C6 C11 C10 179.3(3)
C7 C6 C11 C12 178.4(3)
C5 C6 C11 C12 -1.0(5)
C9 C10 C11 C6 0.5(5)
C9 C10 C11 C12 -179.3(4)
C1 N1 C13 C18 140.6(3)
N2 N1 C13 C18 -39.1(4)
C1 N1 C13 C14 -41.7(4)
N2 N1 C13 C14 138.5(3)
C18 C13 C14 C15 -1.6(6)
N1 C13 C14 C15 -179.3(4)
C13 C14 C15 C16 0.1(8)
C14 C15 C16 C17 1.5(9)
C15 C16 C17 C18 -1.5(8)
C16 C17 C18 C13 0.0(7)
C14 C13 C18 C17 1.6(6)
N1 C13 C18 C17 179.2(3)
C2 S1 C19 C20 -78.5(2)
C2 S1 C19 C24 106.1(2)
C24 C19 C20 C21 0.2(4)
S1 C19 C20 C21 -175.1(2)
C19 C20 C21 C22 0.8(5)
C20 C21 C22 C23 -0.6(5)
C21 C22 C23 C24 -0.7(6)
C22 C23 C24 C19 1.8(5)
C20 C19 C24 C23 -1.5(4)
S1 C19 C24 C23 173.9(3)
